data_4117671
loop_
_publ_author_name
'Lani A. Seaman'
'Guang Wu'
'Norman Edelstein'
'Wayne W. Lukens'
'Nicola Magnani'
'Trevor W. Hayton'

_publ_section_title
;
 Probing the 5f Orbital Contribution to the Bonding in a U(V) Ketimide
 Complex
;
_journal_name_full 'Journal of the American Chemical Society'
_journal_page_first 4931
_journal_page_last 4940
_journal_paper_doi 10.1021/ja211875s
_journal_volume 134
_journal_year 2012
_chemical_formula_sum 'C66 H84 Li N6 U'
_chemical_formula_weight 1206.36
_chemical_name_systematic
; 
 U(V) Ph Ket 
;
_space_group_IT_number 148
_symmetry_cell_setting hexagonal
_symmetry_space_group_name_Hall '-R 3'
_symmetry_space_group_name_H-M 'R -3 :H'
_atom_sites_solution_hydrogens geom
_atom_sites_solution_primary direct
_atom_sites_solution_secondary difmap
_audit_creation_method SHELXL-97
_cell_angle_alpha 90.00
_cell_angle_beta 90.00
_cell_angle_gamma 120.00
_cell_formula_units_Z 3
_cell_length_a 12.1214(8)
_cell_length_b 12.1214(8)
_cell_length_c 36.432(3)
_cell_measurement_temperature 150(2)
_cell_volume 4635.7(6)
_computing_structure_refinement 'SHELXL-97 (Sheldrick, 2008)'
_computing_structure_solution 'SHELXS-97 (Sheldrick, 2008)'
_diffrn_ambient_temperature 150(2)
_diffrn_measured_fraction_theta_full 0.969
_diffrn_measured_fraction_theta_max 0.969
_diffrn_measurement_device_type 'CCD area detector'
_diffrn_measurement_method 'omega scan'
_diffrn_radiation_monochromator graphite
_diffrn_radiation_source 'fine-focus sealed tube'
_diffrn_radiation_type MoK\a
_diffrn_radiation_wavelength 0.71073
_diffrn_reflns_av_R_equivalents 0.0756
_diffrn_reflns_av_sigmaI/netI 0.0526
_diffrn_reflns_limit_h_max 11
_diffrn_reflns_limit_h_min -14
_diffrn_reflns_limit_k_max 14
_diffrn_reflns_limit_k_min -13
_diffrn_reflns_limit_l_max 40
_diffrn_reflns_limit_l_min -43
_diffrn_reflns_number 9511
_diffrn_reflns_theta_full 25.02
_diffrn_reflns_theta_max 25.02
_diffrn_reflns_theta_min 2.02
_exptl_absorpt_coefficient_mu 2.668
_exptl_absorpt_correction_T_max 0.596
_exptl_absorpt_correction_T_min 0.385
_exptl_absorpt_correction_type empirical
_exptl_absorpt_process_details 'psi scan'
_exptl_crystal_colour red
_exptl_crystal_density_diffrn 1.296
_exptl_crystal_description brick
_exptl_crystal_F_000 1851
_exptl_crystal_size_max 0.4
_exptl_crystal_size_mid 0.25
_exptl_crystal_size_min 0.25
_refine_diff_density_max 0.670
_refine_diff_density_min -0.486
_refine_diff_density_rms 0.082
_refine_ls_extinction_method none
_refine_ls_goodness_of_fit_ref 1.071
_refine_ls_hydrogen_treatment constr
_refine_ls_matrix_type full
_refine_ls_number_parameters 117
_refine_ls_number_reflns 1779
_refine_ls_number_restraints 0
_refine_ls_restrained_S_all 1.071
_refine_ls_R_factor_all 0.0289
_refine_ls_R_factor_gt 0.0270
_refine_ls_shift/su_max 0.001
_refine_ls_shift/su_mean 0.000
_refine_ls_structure_factor_coef Fsqd
_refine_ls_weighting_details 'calc w=1/[\s^2^(Fo^2^)+(0.0209P)^2^+0.0000P] where P=(Fo^2^+2Fc^2^)/3'
_refine_ls_weighting_scheme calc
_refine_ls_wR_factor_gt 0.0524
_refine_ls_wR_factor_ref 0.0528
_reflns_number_gt 1743
_reflns_number_total 1779
_reflns_threshold_expression >2sigma(I)
_cod_data_source_file ja211875s_si_002_4.cif
_cod_data_source_block complex4
_cod_original_cell_volume 4635.7(4)
_cod_original_sg_symbol_H-M 'R -3'
_cod_database_code 4117671

loop_
_symmetry_equiv_pos_as_xyz
'x, y, z'
'-y, x-y, z'
'-x+y, -x, z'
'x+2/3, y+1/3, z+1/3'
'-y+2/3, x-y+1/3, z+1/3'
'-x+y+2/3, -x+1/3, z+1/3'
'x+1/3, y+2/3, z+2/3'
'-y+1/3, x-y+2/3, z+2/3'
'-x+y+1/3, -x+2/3, z+2/3'
'-x, -y, -z'
'y, -x+y, -z'
'x-y, x, -z'
'-x+2/3, -y+1/3, -z+1/3'
'y+2/3, -x+y+1/3, -z+1/3'
'x-y+2/3, x+1/3, -z+1/3'
'-x+1/3, -y+2/3, -z+2/3'
'y+1/3, -x+y+2/3, -z+2/3'
'x-y+1/3, x+2/3, -z+2/3'

loop_
_atom_site_label
_atom_site_type_symbol
_atom_site_fract_x
_atom_site_fract_y
_atom_site_fract_z
_atom_site_U_iso_or_equiv
_atom_site_adp_type
_atom_site_occupancy
_atom_site_symmetry_multiplicity
_atom_site_calc_flag
_atom_site_refinement_flags
U1 U 0.6667 0.3333 0.3333 0.02247(12) Uani 1 6 d S
N1 N 0.6543(2) 0.4726(2) 0.37008(6) 0.0277(6) Uani 1 1 d .
C1 C 0.6534(3) 0.5538(3) 0.39147(8) 0.0240(6) Uani 1 1 d .
C2 C 0.7317(3) 0.5899(3) 0.42609(8) 0.0266(7) Uani 1 1 d .
C3 C 0.5727(3) 0.6182(3) 0.38462(8) 0.0299(7) Uani 1 1 d .
C4 C 0.6817(3) 0.5188(3) 0.45807(8) 0.0366(8) Uani 1 1 d .
H4 H 0.5987 0.4504 0.4581 0.044 Uiso 1 1 calc R
C5 C 0.6571(3) 0.7638(3) 0.38597(9) 0.0417(8) Uani 1 1 d .
H5A H 0.7243 0.7907 0.3682 0.063 Uiso 1 1 calc R
H5B H 0.6932 0.7893 0.4101 0.063 Uiso 1 1 calc R
H5C H 0.6066 0.8025 0.3804 0.063 Uiso 1 1 calc R
C6 C 0.7537(3) 0.5484(3) 0.48970(9) 0.0419(8) Uani 1 1 d .
H6 H 0.7189 0.5002 0.5108 0.050 Uiso 1 1 calc R
C7 C 0.4714(3) 0.5751(3) 0.41488(9) 0.0439(9) Uani 1 1 d .
H7A H 0.4174 0.6106 0.4104 0.066 Uiso 1 1 calc R
H7B H 0.5124 0.6040 0.4383 0.066 Uiso 1 1 calc R
H7C H 0.4210 0.4838 0.4149 0.066 Uiso 1 1 calc R
C8 C 0.8760(3) 0.6485(4) 0.49006(9) 0.0448(9) Uani 1 1 d .
H8 H 0.9244 0.6688 0.5114 0.054 Uiso 1 1 calc R
C9 C 0.8554(3) 0.6901(4) 0.42703(9) 0.0465(9) Uani 1 1 d .
H9 H 0.8911 0.7389 0.4061 0.056 Uiso 1 1 calc R
C10 C 0.5089(3) 0.5789(3) 0.34722(9) 0.0488(9) Uani 1 1 d .
H10A H 0.5729 0.6061 0.3285 0.073 Uiso 1 1 calc R
H10B H 0.4577 0.6178 0.3433 0.073 Uiso 1 1 calc R
H10C H 0.4559 0.4879 0.3463 0.073 Uiso 1 1 calc R
C11 C 0.9266(3) 0.7187(4) 0.45877(10) 0.0576(11) Uani 1 1 d .
H11 H 1.0100 0.7864 0.4589 0.069 Uiso 1 1 calc R
Li1 Li 0.6667 0.3333 0.4090(7) 0.075(7) Uani 0.50 3 d SP

loop_
_atom_site_aniso_label
_atom_site_aniso_U_11
_atom_site_aniso_U_22
_atom_site_aniso_U_33
_atom_site_aniso_U_23
_atom_site_aniso_U_13
_atom_site_aniso_U_12
U1 0.01642(12) 0.01642(12) 0.0346(2) 0.000 0.000 0.00821(6)
N1 0.0262(13) 0.0254(13) 0.0301(14) 0.0007(12) 0.0012(11) 0.0118(11)
C1 0.0222(15) 0.0232(15) 0.0267(17) -0.0025(13) 0.0026(13) 0.0115(13)
C2 0.0304(17) 0.0323(17) 0.0269(17) -0.0064(14) 0.0000(14) 0.0228(14)
C3 0.0296(16) 0.0302(17) 0.0351(18) -0.0108(14) -0.0091(14) 0.0190(14)
C4 0.0451(19) 0.0312(18) 0.038(2) -0.0019(16) -0.0052(16) 0.0225(16)
C5 0.046(2) 0.0342(18) 0.051(2) -0.0024(16) -0.0027(17) 0.0247(16)
C6 0.061(2) 0.050(2) 0.032(2) 0.0011(16) -0.0034(18) 0.040(2)
C7 0.0318(18) 0.047(2) 0.059(2) -0.0081(18) -0.0004(17) 0.0239(16)
C8 0.051(2) 0.074(3) 0.028(2) -0.0133(19) -0.0099(17) 0.046(2)
C9 0.0279(18) 0.069(2) 0.0286(19) -0.0032(17) 0.0010(15) 0.0143(18)
C10 0.057(2) 0.054(2) 0.051(2) -0.0168(18) -0.0232(19) 0.040(2)
C11 0.0287(19) 0.084(3) 0.043(2) -0.012(2) -0.0097(18) 0.0151(19)
Li1 0.082(11) 0.082(11) 0.062(16) 0.000 0.000 0.041(5)

loop_
_atom_type_symbol
_atom_type_description
_atom_type_scat_dispersion_real
_atom_type_scat_dispersion_imag
_atom_type_scat_source
C C 0.0033 0.0016 'International Tables Vol C Tables 4.2.6.8 and 6.1.1.4'
H H 0.0000 0.0000 'International Tables Vol C Tables 4.2.6.8 and 6.1.1.4'
Li Li -0.0003 0.0001 'International Tables Vol C Tables 4.2.6.8 and 6.1.1.4'
N N 0.0061 0.0033 'International Tables Vol C Tables 4.2.6.8 and 6.1.1.4'
U U -9.6767 9.6646 'International Tables Vol C Tables 4.2.6.8 and 6.1.1.4'

loop_
_geom_angle_atom_site_label_1
_geom_angle_atom_site_label_2
_geom_angle_atom_site_label_3
_geom_angle
_geom_angle_site_symmetry_1
_geom_angle_site_symmetry_3
N1 U1 N1 87.33(8) . 3_665
N1 U1 N1 87.32(8) . 2_655
N1 U1 N1 87.32(8) 3_665 2_655
N1 U1 N1 92.68(8) . 18_545
N1 U1 N1 179.997(1) 3_665 18_545
N1 U1 N1 92.68(8) 2_655 18_545
N1 U1 N1 92.68(8) . 17
N1 U1 N1 92.68(8) 3_665 17
N1 U1 N1 179.998(1) 2_655 17
N1 U1 N1 87.32(8) 18_545 17
N1 U1 N1 179.997(1) . 16_655
N1 U1 N1 92.68(8) 3_665 16_655
N1 U1 N1 92.68(8) 2_655 16_655
N1 U1 N1 87.32(8) 18_545 16_655
N1 U1 N1 87.32(8) 17 16_655
N1 U1 Li1 52.87(6) . .
N1 U1 Li1 52.86(6) 3_665 .
N1 U1 Li1 52.86(6) 2_655 .
N1 U1 Li1 127.14(6) 18_545 .
N1 U1 Li1 127.14(6) 17 .
N1 U1 Li1 127.14(6) 16_655 .
N1 U1 Li1 127.14(6) . 16_655
N1 U1 Li1 127.13(6) 3_665 16_655
N1 U1 Li1 127.14(6) 2_655 16_655
N1 U1 Li1 52.86(6) 18_545 16_655
N1 U1 Li1 52.86(6) 17 16_655
N1 U1 Li1 52.86(6) 16_655 16_655
Li1 U1 Li1 179.998(1) . 16_655
C1 N1 U1 176.9(2) . .
C1 N1 Li1 103.0(5) . .
U1 N1 Li1 75.8(5) . .
N1 C1 C2 119.7(2) . .
N1 C1 C3 123.3(3) . .
C2 C1 C3 117.0(2) . .
C9 C2 C4 117.9(3) . .
C9 C2 C1 121.8(3) . .
C4 C2 C1 120.3(3) . .
C10 C3 C7 110.0(3) . .
C10 C3 C5 109.3(3) . .
C7 C3 C5 109.1(3) . .
C10 C3 C1 109.7(2) . .
C7 C3 C1 108.2(2) . .
C5 C3 C1 110.4(2) . .
C6 C4 C2 120.9(3) . .
C6 C4 H4 119.5 . .
C2 C4 H4 119.5 . .
C3 C5 H5A 109.5 . .
C3 C5 H5B 109.5 . .
H5A C5 H5B 109.5 . .
C3 C5 H5C 109.5 . .
H5A C5 H5C 109.5 . .
H5B C5 H5C 109.5 . .
C8 C6 C4 120.2(3) . .
C8 C6 H6 119.9 . .
C4 C6 H6 119.9 . .
C3 C7 H7A 109.5 . .
C3 C7 H7B 109.5 . .
H7A C7 H7B 109.5 . .
C3 C7 H7C 109.5 . .
H7A C7 H7C 109.5 . .
H7B C7 H7C 109.5 . .
C6 C8 C11 119.5(3) . .
C6 C8 H8 120.2 . .
C11 C8 H8 120.2 . .
C2 C9 C11 120.7(3) . .
C2 C9 H9 119.7 . .
C11 C9 H9 119.7 . .
C3 C10 H10A 109.5 . .
C3 C10 H10B 109.5 . .
H10A C10 H10B 109.5 . .
C3 C10 H10C 109.5 . .
H10A C10 H10C 109.5 . .
H10B C10 H10C 109.5 . .
C8 C11 C9 120.7(3) . .
C8 C11 H11 119.6 . .
C9 C11 H11 119.6 . .
N1 Li1 N1 85.0(7) 3_665 2_655
N1 Li1 N1 85.0(7) 3_665 .
N1 Li1 N1 85.0(7) 2_655 .
N1 Li1 U1 51.3(5) 3_665 .
N1 Li1 U1 51.3(5) 2_655 .
N1 Li1 U1 51.3(5) . .

loop_
_geom_bond_atom_site_label_1
_geom_bond_atom_site_label_2
_geom_bond_distance
_geom_bond_site_symmetry_2
U1 N1 2.217(2) .
U1 N1 2.217(2) 3_665
U1 N1 2.217(2) 2_655
U1 N1 2.218(2) 18_545
U1 N1 2.218(2) 17
U1 N1 2.218(2) 16_655
U1 Li1 2.76(3) .
U1 Li1 2.76(3) 16_655
N1 C1 1.260(3) .
N1 Li1 2.265(16) .
C1 C2 1.506(4) .
C1 C3 1.547(4) .
C2 C9 1.380(4) .
C2 C4 1.395(4) .
C3 C10 1.521(4) .
C3 C7 1.535(4) .
C3 C5 1.536(4) .
C4 C6 1.380(4) .
C4 H4 0.9300 .
C5 H5A 0.9600 .
C5 H5B 0.9600 .
C5 H5C 0.9600 .
C6 C8 1.368(5) .
C6 H6 0.9300 .
C7 H7A 0.9600 .
C7 H7B 0.9600 .
C7 H7C 0.9600 .
C8 C11 1.371(5) .
C8 H8 0.9300 .
C9 C11 1.380(5) .
C9 H9 0.9300 .
C10 H10A 0.9600 .
C10 H10B 0.9600 .
C10 H10C 0.9600 .
C11 H11 0.9300 .
Li1 N1 2.265(16) 3_665
Li1 N1 2.265(16) 2_655

loop_
_geom_torsion_atom_site_label_1
_geom_torsion_atom_site_label_2
_geom_torsion_atom_site_label_3
_geom_torsion_atom_site_label_4
_geom_torsion
_geom_torsion_site_symmetry_1
_geom_torsion_site_symmetry_4
N1 U1 N1 C1 24(4) 3_665 .
N1 U1 N1 C1 112(4) 2_655 .
N1 U1 N1 C1 -156(4) 18_545 .
N1 U1 N1 C1 -68(4) 17 .
N1 U1 N1 C1 -115(8) 16_655 .
Li1 U1 N1 C1 68(4) . .
Li1 U1 N1 C1 -112(4) 16_655 .
N1 U1 N1 Li1 -43.72(4) 3_665 .
N1 U1 N1 Li1 43.72(4) 2_655 .
N1 U1 N1 Li1 136.28(4) 18_545 .
N1 U1 N1 Li1 -136.28(4) 17 .
N1 U1 N1 Li1 177(100) 16_655 .
Li1 U1 N1 Li1 180.001(2) 16_655 .
U1 N1 C1 C2 -31(4) . .
Li1 N1 C1 C2 36.0(3) . .
U1 N1 C1 C3 150(4) . .
Li1 N1 C1 C3 -142.7(2) . .
N1 C1 C2 C9 91.0(4) . .
C3 C1 C2 C9 -90.3(3) . .
N1 C1 C2 C4 -86.6(3) . .
C3 C1 C2 C4 92.2(3) . .
N1 C1 C3 C10 -5.8(4) . .
C2 C1 C3 C10 175.4(3) . .
N1 C1 C3 C7 114.2(3) . .
C2 C1 C3 C7 -64.5(3) . .
N1 C1 C3 C5 -126.4(3) . .
C2 C1 C3 C5 54.9(3) . .
C9 C2 C4 C6 0.4(4) . .
C1 C2 C4 C6 178.1(3) . .
C2 C4 C6 C8 -0.2(5) . .
C4 C6 C8 C11 -0.3(5) . .
C4 C2 C9 C11 -0.2(5) . .
C1 C2 C9 C11 -177.8(3) . .
C6 C8 C11 C9 0.5(6) . .
C2 C9 C11 C8 -0.2(6) . .
C1 N1 Li1 N1 -134.4(4) . 3_665
U1 N1 Li1 N1 42.7(3) . 3_665
C1 N1 Li1 N1 140.2(4) . 2_655
U1 N1 Li1 N1 -42.7(3) . 2_655
C1 N1 Li1 U1 -177.1(2) . .
N1 U1 Li1 N1 -120.0 . 3_665
N1 U1 Li1 N1 120.000(3) 2_655 3_665
N1 U1 Li1 N1 179.999(2) 18_545 3_665
N1 U1 Li1 N1 -59.998(3) 17 3_665
N1 U1 Li1 N1 60.0 16_655 3_665
Li1 U1 Li1 N1 34(37) 16_655 3_665
N1 U1 Li1 N1 119.999(3) . 2_655
N1 U1 Li1 N1 -120.000(3) 3_665 2_655
N1 U1 Li1 N1 59.999(3) 18_545 2_655
N1 U1 Li1 N1 180.0 17 2_655
N1 U1 Li1 N1 -60.001(3) 16_655 2_655
Li1 U1 Li1 N1 -86(37) 16_655 2_655
N1 U1 Li1 N1 120.001(1) 3_665 .
N1 U1 Li1 N1 -119.999(3) 2_655 .
N1 U1 Li1 N1 -60.000(1) 18_545 .
N1 U1 Li1 N1 60.003(4) 17 .
N1 U1 Li1 N1 180.000(3) 16_655 .
Li1 U1 Li1 N1 154(37) 16_655 .
